data_4313601
loop_
_publ_author_name
'A. Chandrasekaran'
'Natalya V. Timosheva'
'Roberta O. Day'
'Robert R. Holmes'

_publ_section_title
;
 Influence of Hydrogen Bonding in Competition with Lattice Interactions on
 Carbonyl Coordination at Phosphorus. Implications for Phosphoryl Transfer
 Activated States1
;
_journal_name_full 'Inorganic Chemistry'
_journal_page_first 3285
_journal_page_last 3292
_journal_paper_doi 10.1021/ic020666p
_journal_volume 42
_journal_year 2003
_chemical_formula_sum 'C50.5 H57 N O6.5 P'
_chemical_formula_weight 812.94
_chemical_name_systematic
;
  ?
;
_space_group_IT_number 15
_symmetry_cell_setting monoclinic
_symmetry_space_group_name_Hall '-C 2yc'
_symmetry_space_group_name_H-M 'C 1 2/c 1'
_atom_sites_solution_hydrogens geom
_atom_sites_solution_primary direct
_atom_sites_solution_secondary difmap
_audit_creation_method SHELXL-97
_cell_angle_alpha 90.00
_cell_angle_beta 107.6908(5)
_cell_angle_gamma 90.00
_cell_formula_units_Z 8
_cell_length_a 24.2705(2)
_cell_length_b 13.2047(4)
_cell_length_c 30.1932(4)
_cell_measurement_temperature 293(2)
_cell_volume 9218.9(3)
_computing_structure_refinement 'SHELXL-97 (Sheldrick, 1997)'
_computing_structure_solution 'SHELXS-97 (Sheldrick, 1990)'
_diffrn_ambient_temperature 293(2)
_diffrn_measured_fraction_theta_full 0.909
_diffrn_measured_fraction_theta_max 0.909
_diffrn_measurement_device_type 'Nonius KappaCCD area detector'
_diffrn_radiation_monochromator graphite
_diffrn_radiation_source 'fine-focus sealed tube'
_diffrn_radiation_type MoK\a
_diffrn_radiation_wavelength 0.71073
_diffrn_reflns_av_R_equivalents 0.0298
_diffrn_reflns_av_sigmaI/netI 0.0499
_diffrn_reflns_limit_h_max 28
_diffrn_reflns_limit_h_min -28
_diffrn_reflns_limit_k_max 12
_diffrn_reflns_limit_k_min -16
_diffrn_reflns_limit_l_max 37
_diffrn_reflns_limit_l_min -36
_diffrn_reflns_number 15582
_diffrn_reflns_theta_full 26.71
_diffrn_reflns_theta_max 26.71
_diffrn_reflns_theta_min 4.08
_exptl_absorpt_coefficient_mu 0.109
_exptl_absorpt_correction_T_max 0.9919
_exptl_absorpt_correction_T_min 0.9275
_exptl_crystal_density_diffrn 1.171
_exptl_crystal_density_method 'not measured'
_exptl_crystal_F_000 3472
_exptl_crystal_size_max 0.70
_exptl_crystal_size_mid 0.17
_exptl_crystal_size_min 0.08
_refine_diff_density_max 0.585
_refine_diff_density_min -0.410
_refine_diff_density_rms 0.049
_refine_ls_extinction_method none
_refine_ls_goodness_of_fit_ref 1.050
_refine_ls_hydrogen_treatment mixed
_refine_ls_matrix_type full
_refine_ls_number_parameters 531
_refine_ls_number_reflns 8899
_refine_ls_number_restraints 3
_refine_ls_restrained_S_all 1.050
_refine_ls_R_factor_all 0.1277
_refine_ls_R_factor_gt 0.0783
_refine_ls_shift/su_max 0.136
_refine_ls_shift/su_mean 0.003
_refine_ls_structure_factor_coef Fsqd
_refine_ls_weighting_details 'calc w=1/[\s^2^(Fo^2^)+(0.0948P)^2^+15.9882P] where P=(Fo^2^+2Fc^2^)/3'
_refine_ls_weighting_scheme calc
_refine_ls_wR_factor_gt 0.2000
_refine_ls_wR_factor_ref 0.2320
_reflns_number_gt 5503
_reflns_number_total 8899
_reflns_threshold_expression >2sigma(I)
_cod_data_source_file ic020666p_4.cif
_cod_data_source_block acp43b
_cod_depositor_comments
;
The following automatic conversions were performed:

'_symmetry_cell_setting' value 'Monoclinic' changed to 'monoclinic'
according to the built-in table from CIF Core dictionary named
'cif_core.dic' version 2.4.1 from 2010-06-29.

Automatic conversion script
Id: cif_fix_values 1646 2011-03-28 12:23:43Z adriana 
;
_cod_original_formula_sum 'C50.50 H57 N O6.50 P'
_cod_database_code 4313601

loop_
_symmetry_equiv_pos_as_xyz
'x, y, z'
'-x, y, -z+1/2'
'x+1/2, y+1/2, z'
'-x+1/2, y+1/2, -z+1/2'
'-x, -y, -z'
'x, -y, z-1/2'
'-x+1/2, -y+1/2, -z'
'x+1/2, -y+1/2, z-1/2'

loop_
_atom_site_label
_atom_site_type_symbol
_atom_site_fract_x
_atom_site_fract_y
_atom_site_fract_z
_atom_site_U_iso_or_equiv
_atom_site_adp_type
_atom_site_occupancy
_atom_site_symmetry_multiplicity
_atom_site_calc_flag
_atom_site_refinement_flags
_atom_site_disorder_assembly
_atom_site_disorder_group
P P 0.15858(4) 0.00590(7) 0.06614(3) 0.0551(3) Uani 1 1 d . . .
O1 O 0.22020(12) 0.1135(2) 0.14225(9) 0.0772(8) Uani 1 1 d . . .
O2 O 0.31520(12) 0.1292(2) 0.17421(9) 0.0722(7) Uani 1 1 d . . .
C1 C 0.23526(15) -0.0087(2) 0.06875(10) 0.0521(8) Uani 1 1 d . . .
C2 C 0.25078(17) -0.0673(3) 0.03568(12) 0.0630(9) Uani 1 1 d . . .
H2 H 0.2216 -0.0970 0.0118 0.076 Uiso 1 1 calc R . .
C3 C 0.30712(19) -0.0825(3) 0.03720(14) 0.0753(11) Uani 1 1 d . . .
H3 H 0.3156 -0.1215 0.0144 0.090 Uiso 1 1 calc R . .
C4 C 0.35096(18) -0.0407(3) 0.07207(14) 0.0761(11) Uani 1 1 d . . .
H4 H 0.3893 -0.0510 0.0732 0.091 Uiso 1 1 calc R . .
C5 C 0.33774(17) 0.0171(3) 0.10546(13) 0.0659(10) Uani 1 1 d . . .
H5 H 0.3676 0.0458 0.1291 0.079 Uiso 1 1 calc R . .
C6 C 0.28097(15) 0.0336(2) 0.10473(11) 0.0524(8) Uani 1 1 d . . .
C7 C 0.27091(17) 0.0969(3) 0.14312(11) 0.0559(8) Uani 1 1 d . . .
C8 C 0.12234(15) -0.0686(3) 0.01381(11) 0.0561(8) Uani 1 1 d . . .
C9 C 0.10596(19) -0.0335(3) -0.03159(13) 0.0771(11) Uani 1 1 d . . .
H9 H 0.1131 0.0336 -0.0374 0.093 Uiso 1 1 calc R . .
C10 C 0.0793(2) -0.0962(4) -0.06832(14) 0.0917(14) Uani 1 1 d . . .
H10 H 0.0685 -0.0705 -0.0984 0.110 Uiso 1 1 calc R . .
C11 C 0.0686(2) -0.1947(4) -0.06125(17) 0.0879(13) Uani 1 1 d . . .
H11 H 0.0510 -0.2365 -0.0864 0.105 Uiso 1 1 calc R . .
C12 C 0.08380(19) -0.2322(3) -0.01678(17) 0.0795(12) Uani 1 1 d . . .
H12 H 0.0763 -0.2996 -0.0116 0.095 Uiso 1 1 calc R . .
C13 C 0.11046(17) -0.1696(3) 0.02050(14) 0.0682(10) Uani 1 1 d . . .
H13 H 0.1206 -0.1956 0.0505 0.082 Uiso 1 1 calc R . .
C14 C 0.14155(15) 0.1341(3) 0.04290(11) 0.0529(8) Uani 1 1 d . . .
C15 C 0.17938(17) 0.1965(3) 0.02978(14) 0.0676(10) Uani 1 1 d . . .
H15 H 0.2165 0.1735 0.0327 0.081 Uiso 1 1 calc R . .
C16 C 0.1632(2) 0.2930(3) 0.01222(16) 0.0815(12) Uani 1 1 d . . .
H16 H 0.1897 0.3340 0.0040 0.098 Uiso 1 1 calc R . .
C17 C 0.1088(2) 0.3277(3) 0.00704(16) 0.0857(13) Uani 1 1 d . . .
H17 H 0.0977 0.3919 -0.0052 0.103 Uiso 1 1 calc R . .
C18 C 0.0705(2) 0.2674(4) 0.01998(16) 0.0851(13) Uani 1 1 d . . .
H18 H 0.0335 0.2913 0.0169 0.102 Uiso 1 1 calc R . .
C19 C 0.08616(17) 0.1714(3) 0.03751(13) 0.0714(10) Uani 1 1 d . . .
H19 H 0.0594 0.1312 0.0458 0.086 Uiso 1 1 calc R . .
O3 O 0.19602(12) 0.28536(19) 0.18074(9) 0.0678(7) Uani 1 1 d D . .
H30 H 0.2018(19) 0.218(2) 0.1681(15) 0.102 Uiso 1 1 d D . .
O4 O 0.31318(10) 0.18173(18) 0.26008(8) 0.0615(6) Uani 1 1 d D . .
H40 H 0.3186(18) 0.159(3) 0.2304(10) 0.092 Uiso 1 1 d D . .
O5 O 0.33910(13) 0.3248(2) 0.19440(9) 0.0765(8) Uani 1 1 d D . .
H50 H 0.329(2) 0.260(2) 0.1777(15) 0.115 Uiso 1 1 d D . .
N N 0.28182(12) 0.39369(19) 0.25879(9) 0.0525(7) Uani 1 1 d . . .
H1 H 0.2816 0.3406 0.2395 0.063 Uiso 1 1 calc R . .
C20 C 0.16385(15) 0.2789(3) 0.21098(11) 0.0549(8) Uani 1 1 d . . .
C21 C 0.11824(15) 0.2116(3) 0.20586(12) 0.0569(9) Uani 1 1 d . . .
C22 C 0.09085(17) 0.2120(3) 0.23979(14) 0.0706(10) Uani 1 1 d . . .
H22 H 0.0609 0.1662 0.2371 0.085 Uiso 1 1 calc R . .
C23 C 0.10559(18) 0.2774(3) 0.27788(14) 0.0735(11) Uani 1 1 d . . .
C24 C 0.14864(17) 0.3468(3) 0.28020(13) 0.0650(10) Uani 1 1 d . . .
H24 H 0.1585 0.3932 0.3045 0.078 Uiso 1 1 calc R . .
C25 C 0.17764(15) 0.3494(2) 0.24722(12) 0.0549(8) Uani 1 1 d . . .
C26 C 0.22089(16) 0.4313(3) 0.24802(13) 0.0613(9) Uani 1 1 d . . .
H26A H 0.2101 0.4647 0.2180 0.074 Uiso 1 1 calc R . .
H26B H 0.2193 0.4814 0.2711 0.074 Uiso 1 1 calc R . .
C27 C 0.30358(17) 0.3550(3) 0.30819(11) 0.0593(9) Uani 1 1 d . . .
H27A H 0.3084 0.4116 0.3295 0.071 Uiso 1 1 calc R . .
H27B H 0.2750 0.3096 0.3139 0.071 Uiso 1 1 calc R . .
C28 C 0.36016(15) 0.3000(3) 0.31756(11) 0.0554(8) Uani 1 1 d . . .
C29 C 0.40847(18) 0.3329(3) 0.35233(12) 0.0675(10) Uani 1 1 d . . .
H29 H 0.4056 0.3899 0.3696 0.081 Uiso 1 1 calc R . .
C30 C 0.46072(19) 0.2832(4) 0.36184(14) 0.0808(12) Uani 1 1 d . . .
C31 C 0.46354(19) 0.2002(4) 0.33448(15) 0.0810(12) Uani 1 1 d . . .
H31 H 0.4987 0.1666 0.3402 0.097 Uiso 1 1 calc R . .
C32 C 0.41631(17) 0.1647(3) 0.29883(13) 0.0652(10) Uani 1 1 d . . .
C33 C 0.36408(15) 0.2141(3) 0.29164(11) 0.0549(8) Uani 1 1 d . . .
C34 C 0.31990(17) 0.4748(3) 0.24881(12) 0.0615(9) Uani 1 1 d . . .
H34A H 0.3138 0.5376 0.2633 0.074 Uiso 1 1 calc R . .
H34B H 0.3601 0.4555 0.2623 0.074 Uiso 1 1 calc R . .
C35 C 0.30763(16) 0.4914(3) 0.19756(11) 0.0588(9) Uani 1 1 d . . .
C36 C 0.28852(18) 0.5827(3) 0.17674(13) 0.0704(10) Uani 1 1 d . . .
H36 H 0.2826 0.6364 0.1947 0.084 Uiso 1 1 calc R . .
C37 C 0.2779(2) 0.5958(3) 0.12912(14) 0.0830(12) Uani 1 1 d . . .
C38 C 0.2863(2) 0.5140(3) 0.10363(13) 0.0804(12) Uani 1 1 d . . .
H38 H 0.2783 0.5217 0.0717 0.096 Uiso 1 1 calc R . .
C39 C 0.30594(18) 0.4212(3) 0.12291(12) 0.0687(10) Uani 1 1 d . . .
C40 C 0.31742(17) 0.4115(3) 0.17084(12) 0.0625(9) Uani 1 1 d . . .
C41 C 0.09713(18) 0.1450(3) 0.16356(13) 0.0719(10) Uani 1 1 d . . .
H41A H 0.1213 0.1545 0.1439 0.108 Uiso 1 1 calc R . .
H41B H 0.0580 0.1627 0.1467 0.108 Uiso 1 1 calc R . .
H41C H 0.0986 0.0754 0.1730 0.108 Uiso 1 1 calc R . .
C42 C 0.0751(3) 0.2726(5) 0.31495(18) 0.120(2) Uani 1 1 d . . .
H42A H 0.0465 0.2200 0.3074 0.179 Uiso 1 1 calc R . .
H42B H 0.0568 0.3364 0.3164 0.179 Uiso 1 1 calc R . .
H42C H 0.1029 0.2585 0.3446 0.179 Uiso 1 1 calc R . .
C43 C 0.5130(2) 0.3185(5) 0.40104(19) 0.129(2) Uani 1 1 d . . .
H43A H 0.5454 0.2755 0.4026 0.193 Uiso 1 1 calc R . .
H43B H 0.5043 0.3154 0.4300 0.193 Uiso 1 1 calc R . .
H43C H 0.5222 0.3870 0.3953 0.193 Uiso 1 1 calc R . .
C44 C 0.4227(2) 0.0755(4) 0.26981(18) 0.0927(14) Uani 1 1 d . . .
H44A H 0.4620 0.0520 0.2800 0.139 Uiso 1 1 calc R . .
H44B H 0.4127 0.0954 0.2378 0.139 Uiso 1 1 calc R . .
H44C H 0.3974 0.0221 0.2731 0.139 Uiso 1 1 calc R . .
C45 C 0.2581(3) 0.6974(4) 0.10604(18) 0.127(2) Uani 1 1 d . . .
H45A H 0.2545 0.7451 0.1290 0.190 Uiso 1 1 calc R . .
H45B H 0.2213 0.6894 0.0827 0.190 Uiso 1 1 calc R . .
H45C H 0.2860 0.7218 0.0918 0.190 Uiso 1 1 calc R . .
C46 C 0.3162(2) 0.3333(4) 0.09454(15) 0.0940(15) Uani 1 1 d . . .
H46A H 0.3298 0.2761 0.1145 0.141 Uiso 1 1 calc R . .
H46B H 0.3446 0.3518 0.0798 0.141 Uiso 1 1 calc R . .
H46C H 0.2807 0.3160 0.0712 0.141 Uiso 1 1 calc R . .
C1S C 0.0000 0.9524(7) 0.2500 0.121(3) Uiso 1 2 d S . .
C2A C 0.0000 0.8360(19) 0.2500 0.150(8) Uiso 0.50 2 d SP . .
C2B C -0.0314(12) 0.855(2) 0.2241(9) 0.120(7) Uiso 0.25 1 d P . .
C3A C -0.0298(8) 0.9741(14) 0.2027(6) 0.150(6) Uiso 0.50 1 d P . .
C3B C -0.0039(7) 1.0168(12) 0.2155(6) 0.138(5) Uiso 0.50 1 d P . .
C4S C 0.0505(4) 0.4945(7) 0.0868(3) 0.159(3) Uiso 1 1 d . . .
C5A C -0.0018(7) 0.4830(11) 0.0671(5) 0.137(4) Uiso 0.50 1 d P . .
C6A C 0.0729(8) 0.4217(12) 0.1252(6) 0.151(5) Uiso 0.50 1 d P . .
C7A C 0.0838(9) 0.5614(14) 0.0716(7) 0.161(6) Uiso 0.50 1 d P . .
C5B C 0.1289(9) 0.5169(14) 0.1078(7) 0.182(7) Uiso 0.50 1 d P . .
C6B C 0.0421(7) 0.5544(11) 0.0514(5) 0.133(4) Uiso 0.50 1 d P . .
C7B C 0.0238(10) 0.4359(18) 0.1063(8) 0.197(7) Uiso 0.50 1 d P . .

loop_
_atom_site_aniso_label
_atom_site_aniso_U_11
_atom_site_aniso_U_22
_atom_site_aniso_U_33
_atom_site_aniso_U_23
_atom_site_aniso_U_13
_atom_site_aniso_U_12
P 0.0628(6) 0.0609(5) 0.0424(4) -0.0004(4) 0.0174(4) 0.0012(4)
O1 0.0677(18) 0.094(2) 0.0685(17) -0.0302(14) 0.0180(13) 0.0048(15)
O2 0.0723(17) 0.0769(17) 0.0584(15) -0.0152(13) 0.0065(13) -0.0011(13)
C1 0.064(2) 0.0546(19) 0.0380(16) 0.0046(14) 0.0166(15) 0.0097(16)
C2 0.072(3) 0.068(2) 0.0479(19) -0.0059(17) 0.0169(17) 0.0085(19)
C3 0.078(3) 0.090(3) 0.060(2) -0.009(2) 0.025(2) 0.020(2)
C4 0.066(3) 0.093(3) 0.071(3) 0.001(2) 0.025(2) 0.020(2)
C5 0.061(2) 0.075(2) 0.056(2) -0.0015(18) 0.0105(17) 0.0109(19)
C6 0.060(2) 0.0515(18) 0.0438(17) 0.0039(14) 0.0137(15) 0.0089(16)
C7 0.066(2) 0.0526(19) 0.0459(18) 0.0025(15) 0.0119(17) 0.0054(17)
C8 0.059(2) 0.059(2) 0.0530(19) -0.0011(16) 0.0195(16) 0.0013(16)
C9 0.098(3) 0.076(3) 0.051(2) -0.0030(19) 0.011(2) -0.011(2)
C10 0.111(4) 0.099(4) 0.053(2) -0.011(2) 0.007(2) -0.010(3)
C11 0.082(3) 0.091(3) 0.083(3) -0.032(3) 0.013(2) -0.005(2)
C12 0.079(3) 0.065(2) 0.096(3) -0.015(2) 0.030(2) -0.007(2)
C13 0.072(3) 0.065(2) 0.069(2) -0.0019(19) 0.023(2) -0.0006(19)
C14 0.056(2) 0.059(2) 0.0428(17) -0.0057(15) 0.0142(15) 0.0045(16)
C15 0.063(2) 0.066(2) 0.076(3) 0.0063(19) 0.025(2) 0.0115(19)
C16 0.084(3) 0.067(3) 0.095(3) 0.013(2) 0.029(2) 0.007(2)
C17 0.102(4) 0.068(3) 0.084(3) 0.010(2) 0.024(3) 0.023(3)
C18 0.072(3) 0.094(3) 0.084(3) 0.006(3) 0.016(2) 0.033(3)
C19 0.060(2) 0.087(3) 0.068(2) 0.000(2) 0.0193(19) 0.007(2)
O3 0.0835(18) 0.0653(15) 0.0617(15) -0.0111(12) 0.0328(14) -0.0014(13)
O4 0.0603(15) 0.0618(14) 0.0569(14) -0.0071(11) 0.0097(12) -0.0089(12)
O5 0.111(2) 0.0582(15) 0.0574(15) -0.0012(12) 0.0207(15) -0.0042(15)
N 0.0682(19) 0.0467(15) 0.0418(14) -0.0021(11) 0.0156(13) -0.0059(13)
C20 0.060(2) 0.0548(19) 0.0475(18) -0.0002(15) 0.0133(16) 0.0099(16)
C21 0.053(2) 0.062(2) 0.0507(19) -0.0042(16) 0.0078(16) 0.0062(17)
C22 0.061(2) 0.079(3) 0.070(2) -0.008(2) 0.0173(19) -0.0073(19)
C23 0.070(3) 0.090(3) 0.065(2) -0.012(2) 0.027(2) -0.007(2)
C24 0.071(2) 0.067(2) 0.058(2) -0.0128(18) 0.0206(18) 0.0002(19)
C25 0.059(2) 0.0521(19) 0.0526(19) -0.0011(15) 0.0157(16) 0.0060(16)
C26 0.074(2) 0.0523(19) 0.057(2) -0.0009(16) 0.0188(18) 0.0058(18)
C27 0.077(3) 0.059(2) 0.0411(17) -0.0008(15) 0.0168(16) -0.0069(18)
C28 0.067(2) 0.0546(19) 0.0415(17) 0.0038(15) 0.0113(16) -0.0090(17)
C29 0.080(3) 0.070(2) 0.0441(19) -0.0020(17) 0.0065(18) -0.014(2)
C30 0.073(3) 0.096(3) 0.059(2) -0.002(2) -0.002(2) -0.015(2)
C31 0.066(3) 0.091(3) 0.076(3) 0.007(2) 0.006(2) 0.001(2)
C32 0.064(2) 0.065(2) 0.061(2) -0.0004(18) 0.0113(18) -0.0051(19)
C33 0.058(2) 0.0558(19) 0.0465(18) 0.0048(15) 0.0098(15) -0.0103(16)
C34 0.079(3) 0.0521(19) 0.0519(19) -0.0010(15) 0.0172(17) -0.0149(17)
C35 0.073(2) 0.057(2) 0.0461(18) 0.0010(16) 0.0182(16) -0.0119(17)
C36 0.095(3) 0.060(2) 0.055(2) 0.0030(18) 0.022(2) -0.003(2)
C37 0.111(4) 0.079(3) 0.059(2) 0.014(2) 0.025(2) 0.002(2)
C38 0.104(3) 0.094(3) 0.045(2) 0.008(2) 0.025(2) -0.009(3)
C39 0.083(3) 0.078(3) 0.050(2) -0.0026(19) 0.0262(19) -0.014(2)
C40 0.075(2) 0.059(2) 0.054(2) 0.0015(17) 0.0202(18) -0.0124(18)
C41 0.072(3) 0.075(2) 0.060(2) -0.0100(19) 0.0077(19) 0.000(2)
C42 0.117(4) 0.166(5) 0.099(4) -0.040(4) 0.067(3) -0.047(4)
C43 0.090(4) 0.168(6) 0.095(4) -0.027(4) -0.021(3) -0.018(4)
C44 0.078(3) 0.086(3) 0.107(4) -0.017(3) 0.017(3) 0.010(2)
C45 0.197(6) 0.097(4) 0.078(3) 0.032(3) 0.029(4) 0.028(4)
C46 0.136(4) 0.094(3) 0.061(2) -0.014(2) 0.044(3) -0.014(3)

loop_
_atom_type_symbol
_atom_type_description
_atom_type_scat_dispersion_real
_atom_type_scat_dispersion_imag
_atom_type_scat_source
C C 0.0033 0.0016 'International Tables Vol C Tables 4.2.6.8 and 6.1.1.4'
H H 0.0000 0.0000 'International Tables Vol C Tables 4.2.6.8 and 6.1.1.4'
N N 0.0061 0.0033 'International Tables Vol C Tables 4.2.6.8 and 6.1.1.4'
O O 0.0106 0.0060 'International Tables Vol C Tables 4.2.6.8 and 6.1.1.4'
P P 0.1023 0.0942 'International Tables Vol C Tables 4.2.6.8 and 6.1.1.4'

loop_
_geom_angle_atom_site_label_1
_geom_angle_atom_site_label_2
_geom_angle_atom_site_label_3
_geom_angle
_geom_angle_site_symmetry_1
_geom_angle_site_symmetry_3
_geom_angle_publ_flag
C8 P C1 101.12(15) . . y
C14 P C1 102.70(15) . . y
C14 P C8 99.89(15) . . y
C1 P O1 74.42(12) . . y
C8 P O1 175.53(13) . . y
C14 P O1 80.98(12) . . y
C7 O1 P 102.2(2) . . y
C2 C1 C6 116.6(3) . . ?
C2 C1 P 120.8(3) . . ?
C6 C1 P 122.5(2) . . ?
C3 C2 C1 122.6(4) . . ?
C4 C3 C2 120.2(4) . . ?
C3 C4 C5 119.2(4) . . ?
C4 C5 C6 121.7(4) . . ?
C5 C6 C1 119.6(3) . . ?
C5 C6 C7 117.8(3) . . ?
C1 C6 C7 122.6(3) . . ?
O1 C7 O2 124.6(3) . . ?
O1 C7 C6 118.2(3) . . ?
O2 C7 C6 117.2(3) . . ?
C9 C8 C13 117.0(3) . . ?
C9 C8 P 126.1(3) . . ?
C13 C8 P 116.9(3) . . ?
C10 C9 C8 121.3(4) . . ?
C11 C10 C9 121.0(4) . . ?
C10 C11 C12 119.5(4) . . ?
C11 C12 C13 119.9(4) . . ?
C12 C13 C8 121.3(4) . . ?
C15 C14 C19 117.3(3) . . ?
C15 C14 P 124.7(3) . . ?
C19 C14 P 117.9(3) . . ?
C14 C15 C16 121.4(4) . . ?
C17 C16 C15 120.3(4) . . ?
C16 C17 C18 119.3(4) . . ?
C17 C18 C19 120.9(4) . . ?
C18 C19 C14 120.7(4) . . ?
C26 N C34 110.3(3) . . ?
C26 N C27 110.6(3) . . ?
C34 N C27 112.7(3) . . ?
O3 C20 C21 124.1(3) . . ?
O3 C20 C25 115.5(3) . . ?
C21 C20 C25 120.4(3) . . ?
C22 C21 C20 117.5(3) . . ?
C22 C21 C41 121.0(3) . . ?
C20 C21 C41 121.4(3) . . ?
C21 C22 C23 123.6(4) . . ?
C24 C23 C22 117.1(4) . . ?
C24 C23 C42 121.5(4) . . ?
C22 C23 C42 121.4(4) . . ?
C23 C24 C25 121.6(3) . . ?
C24 C25 C20 119.6(3) . . ?
C24 C25 C26 120.8(3) . . ?
C20 C25 C26 119.5(3) . . ?
N C26 C25 113.7(3) . . ?
C28 C27 N 112.0(3) . . ?
C29 C28 C33 119.6(4) . . ?
C29 C28 C27 120.4(3) . . ?
C33 C28 C27 120.1(3) . . ?
C30 C29 C28 121.4(4) . . ?
C29 C30 C31 117.5(4) . . ?
C29 C30 C43 120.8(5) . . ?
C31 C30 C43 121.7(5) . . ?
C30 C31 C32 123.2(4) . . ?
C33 C32 C31 117.5(4) . . ?
C33 C32 C44 122.0(3) . . ?
C31 C32 C44 120.5(4) . . ?
O4 C33 C32 123.3(3) . . ?
O4 C33 C28 116.0(3) . . ?
C32 C33 C28 120.6(3) . . ?
C35 C34 N 111.7(3) . . ?
C36 C35 C40 119.6(3) . . ?
C36 C35 C34 122.3(3) . . ?
C40 C35 C34 118.1(3) . . ?
C35 C36 C37 120.8(4) . . ?
C38 C37 C36 117.9(4) . . ?
C38 C37 C45 121.1(4) . . ?
C36 C37 C45 121.1(4) . . ?
C37 C38 C39 123.5(4) . . ?
C38 C39 C40 117.1(4) . . ?
C38 C39 C46 122.7(4) . . ?
C40 C39 C46 120.2(4) . . ?
O5 C40 C35 116.1(3) . . ?
O5 C40 C39 122.8(3) . . ?
C35 C40 C39 121.1(4) . . ?
C3B C1S C3B 100.2(16) . 2 ?
C3B C1S C3A 123.6(13) . 2 ?
C3B C1S C3A 35.7(8) 2 2 ?
C3B C1S C3A 35.7(8) . . ?
C3B C1S C3A 123.6(13) 2 . ?
C3A C1S C3A 156.7(17) 2 . ?
C3B C1S C2A 129.9(8) . . ?
C3B C1S C2A 129.9(8) 2 . ?
C3A C1S C2A 101.6(9) 2 . ?
C3A C1S C2A 101.6(9) . . ?
C3B C1S C2B 102.9(12) . . ?
C3B C1S C2B 145.2(12) 2 . ?
C3A C1S C2B 133.4(14) 2 . ?
C3A C1S C2B 69.0(12) . . ?
C2A C1S C2B 35.4(10) . . ?
C3B C1S C2B 145.2(12) . 2 ?
C3B C1S C2B 102.9(12) 2 2 ?
C3A C1S C2B 69.0(12) 2 2 ?
C3A C1S C2B 133.4(14) . 2 ?
C2A C1S C2B 35.4(10) . 2 ?
C2B C1S C2B 71(2) . 2 ?
C2B C2A C2B 149(5) . 2 ?
C2B C2A C1S 74(3) . . ?
C2B C2A C1S 74(3) 2 . ?
C2A C2B C1S 70(3) . . ?
C2A C2B C3A 117(3) . . ?
C1S C2B C3A 51.2(10) . . ?
C2A C2B C2B 16(3) . 2 ?
C1S C2B C2B 54.6(10) . 2 ?
C3A C2B C2B 102.5(13) . 2 ?
C3B C3A C1S 66.1(17) . . ?
C3B C3A C2B 123(2) . . ?
C1S C3A C2B 59.8(12) . . ?
C3A C3B C1S 78.2(18) . . ?
C3A C3B C3B 107(2) . 2 ?
C1S C3B C3B 39.9(8) . 2 ?
C5A C4S C7B 63.4(12) . . ?
C5A C4S C6B 78.2(12) . . ?
C7B C4S C6B 141.6(16) . . ?
C5A C4S C7A 122.9(14) . . ?
C7B C4S C7A 172.4(17) . . ?
C6B C4S C7A 44.7(9) . . ?
>C5A C4S C6A 112.2(12) . . ?
C7B C4S C6A 49.9(11) . . ?
C6B C4S C6A 166.7(13) . . ?
C7A C4S C6A 124.7(14) . . ?
C5A C4S C5B 171.7(12) . . ?
C7B C4S C5B 124.2(15) . . ?
C6B C4S C5B 94.2(11) . . ?
C7A C4S C5B 49.9(9) . . ?
C6A C4S C5B 74.8(10) . . ?
C4S C5A C7B 59.3(12) . . ?
C4S C5A C6B 52.5(9) . . ?
C7B C5A C6B 111.8(16) . . ?
C7B C6A C4S 55.6(14) . . ?
C7B C6A C5B 116.0(18) . . ?
C4S C6A C5B 60.8(9) . . ?
C6B C7A C4S 63.8(14) . . ?
C6B C7A C5B 145(2) . . ?
C4S C7A C5B 82.5(14) . . ?
C7A C5B C4S 47.6(10) . . ?
C7A C5B C6A 92.0(13) . . ?
C4S C5B C6A 44.5(7) . . ?
C7A C6B C4S 71.5(14) . . ?
C7A C6B C5A 120.7(18) . . ?
C4S C6B C5A 49.3(8) . . ?
C6A C7B C4S 74.5(17) . . ?
C6A C7B C5A 130(2) . . ?
C4S C7B C5A 57.3(12) . . ?

loop_
_geom_bond_atom_site_label_1
_geom_bond_atom_site_label_2
_geom_bond_distance
_geom_bond_site_symmetry_2
_geom_bond_publ_flag
P C1 1.849(4) . y
P C8 1.842(3) . y
P C14 1.831(3) . y
P O1 2.729(3) . y
O1 C7 1.243(4) . y
O2 C7 1.267(4) . y
C1 C2 1.402(5) . ?
C1 C6 1.411(5) . ?
C2 C3 1.369(5) . ?
C3 C4 1.366(6) . ?
C4 C5 1.378(5) . ?
C5 C6 1.388(5) . ?
C6 C7 1.508(5) . ?
C8 C9 1.386(5) . ?
C8 C13 1.392(5) . ?
C9 C10 1.377(6) . ?
C10 C11 1.357(7) . ?
C11 C12 1.373(6) . ?
C12 C13 1.388(6) . ?
C14 C15 1.378(5) . ?
C14 C19 1.394(5) . ?
C15 C16 1.390(5) . ?
C16 C17 1.362(6) . ?
C17 C18 1.367(6) . ?
C18 C19 1.382(6) . ?
O3 C20 1.373(4) . ?
O4 C33 1.379(4) . ?
O5 C40 1.366(4) . ?
N C26 1.499(4) . ?
N C34 1.504(4) . ?
N C27 1.512(4) . ?
C20 C21 1.391(5) . ?
C20 C25 1.397(5) . ?
C21 C22 1.380(5) . ?
C21 C41 1.506(5) . ?
C22 C23 1.395(5) . ?
C23 C24 1.376(5) . ?
C23 C42 1.518(6) . ?
C24 C25 1.384(5) . ?
C25 C26 1.503(5) . ?
C27 C28 1.503(5) . ?
C28 C29 1.385(5) . ?
C28 C33 1.398(5) . ?
C29 C30 1.379(6) . ?
C30 C31 1.386(6) . ?
C30 C43 1.521(6) . ?
C31 C32 1.394(5) . ?
C32 C33 1.382(5) . ?
C32 C44 1.504(6) . ?
C34 C35 1.500(5) . ?
C35 C36 1.373(5) . ?
C35 C40 1.392(5) . ?
C36 C37 1.392(5) . ?
C37 C38 1.377(6) . ?
C37 C45 1.521(6) . ?
C38 C39 1.377(6) . ?
C39 C40 1.394(5) . ?
C39 C46 1.507(6) . ?
C1S C3B 1.326(15) . ?
C1S C3B 1.326(15) 2 ?
C1S C3A 1.420(17) 2 ?
C1S C3A 1.420(17) . ?
C1S C2A 1.54(2) . ?
C1S C2B 1.57(3) . ?
C1S C2B 1.57(3) 2 ?
C2A C2B 0.95(3) . ?
C2A C2B 0.95(3) 2 ?
C2B C3A 1.70(3) . ?
C2B C2B 1.82(6) 2 ?
C3A C3B 0.846(19) . ?
C3B C3B 2.03(3) 2 ?
C4S C5A 1.237(15) . ?
C4S C7B 1.26(2) . ?
C4S C6B 1.295(15) . ?
C4S C7A 1.369(18) . ?
C4S C6A 1.476(18) . ?
C4S C5B 1.84(2) . ?
C5A C7B 1.31(2) . ?
C5A C6B 1.60(2) . ?
C6A C7B 1.17(2) . ?
C6A C5B 2.03(2) . ?
C7A C6B 1.016(19) . ?
C7A C5B 1.42(2) . ?
